data_7064020
loop_
_publ_author_name
'Liu, Bangxiang'
'Wang, Pengfei'
'Gao, Chao'
'Hu, Bingcheng'
'Sun, Chengguo'

_publ_section_title
;
 Terminal fluorination of ethylamine cations modulates the packing pattern
 of high-density pentazolate salts
;
_journal_issue 41
_journal_name_full 'New Journal of Chemistry'
_journal_page_first 18121
_journal_page_last 18128
_journal_paper_doi 10.1039/D5NJ02770E
_journal_volume 49
_journal_year 2025
_chemical_formula_moiety 'C2 H7 F N, N5'
_chemical_formula_sum 'C2 H7 F N6'
_chemical_formula_weight 134.14
_space_group_crystal_system orthorhombic
_space_group_IT_number 19
_space_group_name_Hall 'P 2ac 2ab'
_space_group_name_H-M_alt 'P 21 21 21'
_atom_sites_solution_hydrogens mixed
_atom_sites_solution_primary dual
_audit_creation_date 2024-05-23
_audit_creation_method
;
Olex2 1.5
(compiled 2024.02.16 svn.r378c4104 for OlexSys, GUI svn.r6928)
;
_audit_update_record
;
2025-05-20 deposited with the CCDC.	2025-09-19 downloaded from the CCDC.
;
_cell_angle_alpha 90
_cell_angle_beta 90
_cell_angle_gamma 90
_cell_formula_units_Z 4
_cell_length_a 7.1400(15)
_cell_length_b 9.2173(18)
_cell_length_c 9.5422(19)
_cell_measurement_reflns_used 2458
_cell_measurement_temperature 296
_cell_measurement_theta_max 23.35
_cell_measurement_theta_min 3.07
_cell_volume 628.0(2)
_computing_cell_refinement 'SAINT v8.37A (Bruker, 2015)'
_computing_data_reduction 'SAINT v8.37A (Bruker, 2015)'
_computing_molecular_graphics 'Olex2 1.5 (Dolomanov et al., 2009)'
_computing_publication_material 'Olex2 1.5 (Dolomanov et al., 2009)'
_computing_structure_refinement 'SHELXL 2018/3 (Sheldrick, 2015)'
_computing_structure_solution 'SHELXT 2018/2 (Sheldrick, 2018)'
_diffrn_ambient_temperature 296
_diffrn_measured_fraction_theta_full 0.996
_diffrn_measured_fraction_theta_max 0.996
_diffrn_measurement_device_type 'CCD area detector'
_diffrn_measurement_method 'phi and omega scans'
_diffrn_radiation_monochromator graphite
_diffrn_radiation_type MoK\a
_diffrn_radiation_wavelength 0.71073
_diffrn_reflns_av_R_equivalents 0.0366
_diffrn_reflns_av_unetI/netI 0.0372
_diffrn_reflns_Laue_measured_fraction_full 0.996
_diffrn_reflns_Laue_measured_fraction_max 0.996
_diffrn_reflns_limit_h_max 9
_diffrn_reflns_limit_h_min -9
_diffrn_reflns_limit_k_max 11
_diffrn_reflns_limit_k_min -9
_diffrn_reflns_limit_l_max 10
_diffrn_reflns_limit_l_min -12
_diffrn_reflns_number 5626
_diffrn_reflns_point_group_measured_fraction_full 0.996
_diffrn_reflns_point_group_measured_fraction_max 0.997
_diffrn_reflns_theta_full 25.242
_diffrn_reflns_theta_max 27.425
_diffrn_reflns_theta_min 3.073
_diffrn_source_current 1.0
_diffrn_source_power 0.05
_diffrn_source_voltage 50.0
_exptl_absorpt_coefficient_mu 0.125
_exptl_absorpt_correction_T_max 0.7455
_exptl_absorpt_correction_T_min 0.6837
_exptl_absorpt_correction_type none
_exptl_absorpt_process_details
;
SADABS-2016/2 (Bruker,2016/2) was used for absorption correction.
wR2(int) was 0.1380 before and 0.0600 after correction.
The Ratio of minimum to maximum transmission is 0.9171.
The \l/2 correction factor is Not present.
;
_exptl_crystal_colour colourless
_exptl_crystal_colour_primary colourless
_exptl_crystal_density_diffrn 1.419
_exptl_crystal_description block
_exptl_crystal_F_000 280
_exptl_crystal_size_max 0.25
_exptl_crystal_size_mid 0.22
_exptl_crystal_size_min 0.2
_refine_diff_density_max 0.199
_refine_diff_density_min -0.153
_refine_diff_density_rms 0.035
_refine_ls_abs_structure_details
;
 Refined as an inversion twin.
;
_refine_ls_abs_structure_Flack 0(4)
_refine_ls_extinction_method none
_refine_ls_goodness_of_fit_ref 1.024
_refine_ls_hydrogen_treatment mixed
_refine_ls_matrix_type full
_refine_ls_number_parameters 103
_refine_ls_number_reflns 1433
_refine_ls_number_restraints 0
_refine_ls_restrained_S_all 1.024
_refine_ls_R_factor_all 0.0837
_refine_ls_R_factor_gt 0.0518
_refine_ls_shift/su_max 0.000
_refine_ls_shift/su_mean 0.000
_refine_ls_structure_factor_coef Fsqd
_refine_ls_weighting_details 'w=1/[\s^2^(Fo^2^)+(0.0687P)^2^+0.1196P] where P=(Fo^2^+2Fc^2^)/3'
_refine_ls_weighting_scheme calc
_refine_ls_wR_factor_gt 0.1239
_refine_ls_wR_factor_ref 0.1393
_reflns_Friedel_coverage 0.678
_reflns_Friedel_fraction_full 0.998
_reflns_Friedel_fraction_max 0.998
_reflns_number_gt 1004
_reflns_number_total 1433
_reflns_threshold_expression 'I > 2\s(I)'
_cod_data_source_file d5nj02770e2.cif
_cod_data_source_block 1_CCDC1
_cod_depositor_comments 'Adding full bibliography for 7064019--7064021.cif.'
_cod_database_code 7064020
_shelx_shelxl_version_number 2018/3
_shelx_space_group_comment
;
The symmetry employed for this shelxl refinement is uniquely defined
by the following loop, which should always be used as a source of
symmetry information in preference to the above space-group names.
They are only intended as comments.
;
_shelx_estimated_absorpt_t_max 0.975
_shelx_estimated_absorpt_t_min 0.969
_olex2_refinement_description
;
1. Twinned data refinement
 Scales: 1(4)
 0(4)
2. Fixed Uiso
 At 1.2 times of:
  All C(H,H) groups
3.a Secondary CH2 refined with riding coordinates:
 C2(H2A,H2B)
;
_olex2_submission_special_instructions 'No special instructions were received'

loop_
_space_group_symop_operation_xyz
'x, y, z'
'-x+1/2, -y, z+1/2'
'x+1/2, -y+1/2, -z'
'-x, y+1/2, -z+1/2'

loop_
_atom_site_label
_atom_site_type_symbol
_atom_site_fract_x
_atom_site_fract_y
_atom_site_fract_z
_atom_site_U_iso_or_equiv
_atom_site_adp_type
_atom_site_occupancy
_atom_site_site_symmetry_order
_atom_site_calc_flag
_atom_site_refinement_flags_posn
_atom_site_refinement_flags_adp
_atom_site_refinement_flags_occupancy
_atom_site_disorder_assembly
_atom_site_disorder_group
C1 C 0.3196(5) 0.3942(4) 0.7116(4) 0.0618(9) Uani 1 1 d . . . . .
H1A H 0.384(6) 0.351(5) 0.809(4) 0.080(12) Uiso 1 1 d . . . . .
H1B H 0.391(7) 0.362(5) 0.621(5) 0.105(17) Uiso 1 1 d . . . . .
C2 C 0.3145(6) 0.5545(4) 0.7172(5) 0.0789(12) Uani 1 1 d . . . . .
H2A H 0.440983 0.592803 0.713281 0.095 Uiso 1 1 calc R U . . .
H2B H 0.245461 0.591986 0.637531 0.095 Uiso 1 1 calc R U . . .
F1 F 0.2293(5) 0.5977(3) 0.8400(4) 0.1144(11) Uani 1 1 d . . . . .
N6 N 0.1296(4) 0.3299(3) 0.7055(4) 0.0495(7) Uani 1 1 d . . . . .
H6A H 0.057(6) 0.365(5) 0.628(4) 0.078(13) Uiso 1 1 d . . . . .
H6B H 0.070(5) 0.351(4) 0.773(4) 0.043(10) Uiso 1 1 d . . . . .
H6C H 0.143(6) 0.249(5) 0.696(5) 0.075(13) Uiso 1 1 d . . . . .
N1 N 0.8541(5) 0.4584(3) 0.5171(4) 0.0720(9) Uani 1 1 d . . . . .
N2 N 0.8511(5) 0.5873(4) 0.5721(3) 0.0745(9) Uani 1 1 d . . . . .
N3 N 0.7236(4) 0.6625(3) 0.5102(3) 0.0702(9) Uani 1 1 d . . . . .
N4 N 0.6451(4) 0.5813(3) 0.4179(3) 0.0701(9) Uani 1 1 d . . . . .
N5 N 0.7241(5) 0.4540(3) 0.4210(4) 0.0726(9) Uani 1 1 d . . . . .

loop_
_atom_site_aniso_label
_atom_site_aniso_U_11
_atom_site_aniso_U_22
_atom_site_aniso_U_33
_atom_site_aniso_U_23
_atom_site_aniso_U_13
_atom_site_aniso_U_12
C1 0.0526(18) 0.0562(19) 0.077(2) 0.0049(19) 0.0084(18) 0.0041(16)
C2 0.074(2) 0.062(2) 0.101(3) 0.008(2) 0.003(2) -0.014(2)
F1 0.115(2) 0.0861(17) 0.142(2) -0.0509(18) 0.024(2) -0.0157(16)
N6 0.0566(16) 0.0348(13) 0.0572(17) -0.0021(14) 0.0006(16) 0.0067(12)
N1 0.0741(19) 0.0622(19) 0.080(2) 0.0058(17) -0.0178(18) 0.0108(16)
N2 0.087(2) 0.0689(19) 0.0678(17) -0.0069(17) -0.0266(18) -0.0138(19)
N3 0.088(2) 0.0502(16) 0.0719(18) -0.0128(15) -0.011(2) 0.0007(16)
N4 0.0694(17) 0.0581(17) 0.083(2) -0.0084(17) -0.0281(17) 0.0099(15)
N5 0.087(2) 0.0511(17) 0.080(2) -0.0181(15) -0.0249(18) 0.0023(17)

loop_
_atom_type_symbol
_atom_type_description
_atom_type_scat_dispersion_real
_atom_type_scat_dispersion_imag
_atom_type_scat_source
C C 0.0033 0.0016 'International Tables Vol C Tables 4.2.6.8 and 6.1.1.4'
H H 0.0000 0.0000 'International Tables Vol C Tables 4.2.6.8 and 6.1.1.4'
F F 0.0171 0.0103 'International Tables Vol C Tables 4.2.6.8 and 6.1.1.4'
N N 0.0061 0.0033 'International Tables Vol C Tables 4.2.6.8 and 6.1.1.4'

loop_
_geom_angle_atom_site_label_1
_geom_angle_atom_site_label_2
_geom_angle_atom_site_label_3
_geom_angle
_geom_angle_site_symmetry_1
_geom_angle_site_symmetry_3
_geom_angle_publ_flag
H1A C1 H1B 113(3) . . ?
C2 C1 H1A 110(2) . . ?
C2 C1 H1B 109(3) . . ?
C2 C1 N6 112.3(3) . . ?
N6 C1 H1A 106(2) . . ?
N6 C1 H1B 108(3) . . ?
C1 C2 H2A 109.8 . . ?
C1 C2 H2B 109.8 . . ?
H2A C2 H2B 108.3 . . ?
F1 C2 C1 109.3(4) . . ?
F1 C2 H2A 109.8 . . ?
F1 C2 H2B 109.8 . . ?
C1 N6 H6A 113(3) . . ?
C1 N6 H6B 111(2) . . ?
C1 N6 H6C 107(3) . . ?
H6A N6 H6B 105(3) . . ?
H6A N6 H6C 108(4) . . ?
H6B N6 H6C 114(5) . . ?
N2 N1 N5 107.5(3) . . ?
N3 N2 N1 108.6(3) . . ?
N4 N3 N2 108.0(3) . . ?
N3 N4 N5 108.7(3) . . ?
N4 N5 N1 107.2(3) . . ?

loop_
_geom_bond_atom_site_label_1
_geom_bond_atom_site_label_2
_geom_bond_distance
_geom_bond_site_symmetry_2
_geom_bond_publ_flag
C1 H1A 1.11(4) . ?
C1 H1B 1.05(5) . ?
C1 C2 1.479(5) . ?
C1 N6 1.482(4) . ?
C2 H2A 0.9700 . ?
C2 H2B 0.9700 . ?
C2 F1 1.378(5) . ?
N6 H6A 0.96(5) . ?
N6 H6B 0.80(4) . ?
N6 H6C 0.76(4) . ?
N1 N2 1.299(5) . ?
N1 N5 1.306(4) . ?
N2 N3 1.288(4) . ?
N3 N4 1.285(4) . ?
N4 N5 1.302(4) . ?

loop_
_geom_hbond_atom_site_label_D
_geom_hbond_atom_site_label_H
_geom_hbond_atom_site_label_A
_geom_hbond_distance_DH
_geom_hbond_distance_HA
_geom_hbond_distance_DA
_geom_hbond_angle_DHA
_geom_hbond_site_symmetry_A
_geom_hbond_publ_flag
C1 H1A N3 1.11(4) 2.57(4) 3.421(5) 133(3) 4_646 yes
C2 H2B N3 0.97 2.67 3.454(5) 138.2 3_466 yes
N6 H6A N1 0.96(5) 1.99(5) 2.916(4) 162(3) 1_455 yes
N6 H6A N2 0.96(5) 2.58(5) 3.347(5) 137(3) 1_455 yes
N6 H6B N4 0.80(4) 2.16(4) 2.937(5) 166(3) 2_565 yes
N6 H6C F1 0.76(4) 3.02(4) 3.366(4) 111(4) 4_546 yes
N6 H6C N2 0.76(4) 2.67(4) 3.086(5) 117(4) 4_646 yes
N6 H6C N3 0.76(4) 3.07(4) 3.293(4) 100(4) 4_646 yes
N6 H6C N5 0.76(4) 2.25(5) 2.960(4) 156(4) 3_456 yes

loop_
_geom_torsion_atom_site_label_1
_geom_torsion_atom_site_label_2
_geom_torsion_atom_site_label_3
_geom_torsion_atom_site_label_4
_geom_torsion
_geom_torsion_site_symmetry_1
_geom_torsion_site_symmetry_2
_geom_torsion_site_symmetry_3
_geom_torsion_site_symmetry_4
_geom_torsion_publ_flag
N6 C1 C2 F1 64.2(5) . . . . ?
N1 N2 N3 N4 0.8(4) . . . . ?
N2 N1 N5 N4 0.7(4) . . . . ?
N2 N3 N4 N5 -0.3(4) . . . . ?
N3 N4 N5 N1 -0.2(4) . . . . ?
N5 N1 N2 N3 -0.9(4) . . . . ?

loop_
_twin_individual_id
_twin_individual_mass_fraction_refined
1 1(4)
2 0(4)
